data_4111338
loop_
_publ_author_name
'Shizuka Takami'
'Lumi Kuroki'
'Masahiro Irie'

_publ_contact_author
;Prof. Masahiro Irie
Department of Chemistry and Biochemistry
Graduate School of Engineering, Kyushu University
Hakozaki 6-10-1, Higashi-ku, Fukuoka, Japan
;
_publ_contact_author_email ' irie@cstf.kyushu-u.ac.jp'
_publ_contact_author_fax ' 81(92)6423557 '
_publ_contact_author_phone ' 81(92)6424130 '
_publ_section_title
;
 Photochromism of Mixed Crystals Containing Bisthienyl-, Bisthiazolyl-,
 and Bisoxazolylethene Derivatives
;
_journal_name_full 'Journal of the American Chemical Society'
_journal_page_first 7319
_journal_page_last 7326
_journal_paper_doi 10.1021/ja068786+
_journal_volume 129
_journal_year 2007
_chemical_formula_sum 'C26.46 H17.46 F6 N0.54 S2'
_chemical_formula_weight 521.07
_chemical_name_systematic
; 
1,2-bis(2-methyl-5-phenyl-3-thienyl)perfluorocyclopentene (73%) 
and 1,2-bis(5-methyl-2-phenyl-4-thiazolyl)perfluorocyclopentene (27%)
;
_space_group_IT_number 2
_symmetry_cell_setting triclinic
_symmetry_space_group_name_Hall '-P 1'
_symmetry_space_group_name_H-M 'P -1'
_atom_sites_solution_hydrogens geom
_atom_sites_solution_primary direct
_atom_sites_solution_secondary difmap
_audit_creation_method SHELXL-97
_cell_angle_alpha 81.763(3)
_cell_angle_beta 82.255(3)
_cell_angle_gamma 82.303(3)
_cell_formula_units_Z 4
_cell_length_a 11.808(3)
_cell_length_b 13.568(3)
_cell_length_c 14.917(3)
_cell_measurement_reflns_used 917
_cell_measurement_temperature 123(2)
_cell_measurement_theta_max 26.212
_cell_measurement_theta_min 3.4565
_cell_volume 2327.6(9)
_computing_cell_refinement 'Bruker SMART'
_computing_data_collection 'Bruker SMART'
_computing_data_reduction 'Bruker SMART'
_computing_molecular_graphics 'Bruker SHELXTL'
_computing_publication_material 'Bruker SHELXTL'
_computing_structure_refinement 'SHELXL-97 (Sheldrick, 1997)'
_computing_structure_solution 'SHELXS-97 (Sheldrick, 1990)'
_diffrn_ambient_temperature 123(2)
_diffrn_measured_fraction_theta_full 0.975
_diffrn_measured_fraction_theta_max 0.975
_diffrn_measurement_device_type 'CCD area detector'
_diffrn_measurement_method 'phi and omega scans'
_diffrn_radiation_monochromator graphite
_diffrn_radiation_source 'fine-focus sealed tube'
_diffrn_radiation_type MoK\a
_diffrn_radiation_wavelength 0.71073
_diffrn_reflns_av_R_equivalents 0.0805
_diffrn_reflns_av_sigmaI/netI 0.0785
_diffrn_reflns_limit_h_max 14
_diffrn_reflns_limit_h_min -14
_diffrn_reflns_limit_k_max 16
_diffrn_reflns_limit_k_min -16
_diffrn_reflns_limit_l_max 18
_diffrn_reflns_limit_l_min -18
_diffrn_reflns_number 24011
_diffrn_reflns_theta_full 26.37
_diffrn_reflns_theta_max 26.37
_diffrn_reflns_theta_min 1.39
_diffrn_standards_decay_% 0
_exptl_absorpt_coefficient_mu 0.292
_exptl_absorpt_correction_type none
_exptl_crystal_colour colorless
_exptl_crystal_density_diffrn 1.487
_exptl_crystal_description block
_exptl_crystal_F_000 1064
_exptl_crystal_size_max 0.3
_exptl_crystal_size_mid 0.2
_exptl_crystal_size_min 0.1
_refine_diff_density_max 0.659
_refine_diff_density_min -0.333
_refine_diff_density_rms 0.066
_refine_ls_extinction_method none
_refine_ls_goodness_of_fit_ref 1.038
_refine_ls_hydrogen_treatment constr
_refine_ls_matrix_type full
_refine_ls_number_parameters 632
_refine_ls_number_reflns 9266
_refine_ls_number_restraints 0
_refine_ls_restrained_S_all 1.038
_refine_ls_R_factor_all 0.0743
_refine_ls_R_factor_gt 0.0444
_refine_ls_shift/su_max 0.005
_refine_ls_shift/su_mean 0.001
_refine_ls_structure_factor_coef Fsqd
_refine_ls_weighting_details 'calc w=1/[\s^2^(Fo^2^)+(0.0459P)^2^+0.2672P] where P=(Fo^2^+2Fc^2^)/3'
_refine_ls_weighting_scheme calc
_refine_ls_wR_factor_gt 0.0975
_refine_ls_wR_factor_ref 0.1105
_reflns_number_gt 6336
_reflns_number_total 9266
_reflns_threshold_expression >2sigma(I)
_cod_data_source_file ja068786si20070311_095434_2.cif
_cod_data_source_block Mixed_crystal(1a/2a-b)
_cod_original_cell_volume 2327.5(8)
_cod_database_code 4111338

loop_
_symmetry_equiv_pos_as_xyz
'x, y, z'
'-x, -y, -z'

loop_
_atom_site_label
_atom_site_type_symbol
_atom_site_fract_x
_atom_site_fract_y
_atom_site_fract_z
_atom_site_U_iso_or_equiv
_atom_site_adp_type
_atom_site_occupancy
_atom_site_symmetry_multiplicity
_atom_site_calc_flag
_atom_site_refinement_flags
_atom_site_disorder_assembly
_atom_site_disorder_group
S1A S 0.04303(5) 0.64694(5) 0.36914(4) 0.02979(16) Uani 1 1 d . A .
S2A S 0.40867(6) 0.60750(4) 0.06139(4) 0.02809(16) Uani 1 1 d . A .
F1A F 0.12867(12) 0.25665(11) 0.37231(11) 0.0426(4) Uani 1 1 d . A .
F2A F 0.24181(14) 0.29110(11) 0.46290(9) 0.0443(4) Uani 1 1 d . A .
F3A F 0.29025(15) 0.17619(11) 0.26778(11) 0.0505(4) Uani 1 1 d . . .
F4A F 0.37595(14) 0.15049(11) 0.38981(11) 0.0511(5) Uani 1 1 d . . .
F5A F 0.46676(14) 0.26233(10) 0.20365(10) 0.0452(4) Uani 1 1 d . A .
F6A F 0.49690(12) 0.29899(11) 0.33418(10) 0.0422(4) Uani 1 1 d . A .
C1A C 0.17079(19) 0.57087(18) 0.34995(15) 0.0243(5) Uani 1 1 d . A .
C2A C 0.14937(19) 0.47701(17) 0.33723(15) 0.0228(5) Uani 1 1 d . . .
C3A C 0.0307(7) 0.4643(7) 0.3450(6) 0.019(3) Uiso 0.686(14) 1 d P A 1
H3A H 0.0026 0.4028 0.3413 0.023 Uiso 0.686(14) 1 calc PR A 1
C19A C 0.5070(6) 0.4891(5) 0.1868(5) 0.018(2) Uiso 0.686(14) 1 d P A 1
H19A H 0.5625 0.4546 0.2243 0.022 Uiso 0.686(14) 1 calc PR A 1
N3A N 0.0304(16) 0.4737(13) 0.3385(12) 0.033(6) Uiso 0.314(14) 1 d P A 2
N19A N 0.4897(11) 0.4895(9) 0.1857(8) 0.022(4) Uiso 0.314(14) 1 d P A 2
C4A C -0.0384(2) 0.55229(18) 0.35860(15) 0.0248(5) Uani 1 1 d . . .
C5A C -0.16432(19) 0.56853(18) 0.36834(15) 0.0252(5) Uani 1 1 d . A .
C6A C -0.2277(2) 0.4879(2) 0.39899(18) 0.0359(6) Uani 1 1 d . . .
H6A H -0.1887 0.4229 0.4139 0.043 Uiso 1 1 calc R A .
C7A C -0.3464(2) 0.5019(2) 0.40781(18) 0.0410(7) Uani 1 1 d . A .
H7A H -0.3887 0.4463 0.4276 0.049 Uiso 1 1 calc R . .
C8A C -0.4039(2) 0.5967(2) 0.38786(18) 0.0386(7) Uani 1 1 d . . .
H8A H -0.4857 0.6065 0.3954 0.046 Uiso 1 1 calc R A .
C9A C -0.3427(2) 0.6768(2) 0.35716(17) 0.0348(6) Uani 1 1 d . A .
H9A H -0.3823 0.7417 0.3428 0.042 Uiso 1 1 calc R . .
C10A C -0.2237(2) 0.66305(19) 0.34719(16) 0.0286(6) Uani 1 1 d . . .
H10A H -0.1820 0.7187 0.3257 0.034 Uiso 1 1 calc R A .
C11A C 0.2824(2) 0.60959(19) 0.35278(18) 0.0315(6) Uani 1 1 d . . .
H11A H 0.3381 0.5545 0.3754 0.047 Uiso 1 1 calc R A .
H11B H 0.2708 0.6616 0.3935 0.047 Uiso 1 1 calc R . .
H11C H 0.3118 0.6382 0.2913 0.047 Uiso 1 1 calc R . .
C12A C 0.23938(19) 0.39394(16) 0.32079(14) 0.0200(5) Uani 1 1 d . A .
C13A C 0.2299(2) 0.29120(18) 0.37357(16) 0.0256(5) Uani 1 1 d . . .
C14A C 0.3295(2) 0.22321(19) 0.33117(17) 0.0324(6) Uani 1 1 d . A .
C15A C 0.4122(2) 0.29504(17) 0.28137(16) 0.0252(5) Uani 1 1 d . . .
C16A C 0.34034(19) 0.39415(16) 0.26568(14) 0.0198(5) Uani 1 1 d . A .
C17A C 0.3215(2) 0.53179(16) 0.13390(15) 0.0232(5) Uani 1 1 d . A .
C18A C 0.38422(19) 0.47219(16) 0.19707(14) 0.0196(5) Uani 1 1 d . . .
C20A C 0.5281(2) 0.56072(16) 0.11641(14) 0.0229(5) Uani 1 1 d . . .
C21A C 0.6398(2) 0.59714(17) 0.08529(15) 0.0253(5) Uani 1 1 d . A .
C22A C 0.7301(2) 0.57347(18) 0.13924(17) 0.0307(6) Uani 1 1 d . . .
H22A H 0.7185 0.5349 0.1974 0.037 Uiso 1 1 calc R A .
C23A C 0.8369(2) 0.6061(2) 0.10831(19) 0.0382(7) Uani 1 1 d . A .
H23A H 0.8979 0.5892 0.1453 0.046 Uiso 1 1 calc R . .
C24A C 0.8549(3) 0.6630(2) 0.02403(19) 0.0401(7) Uani 1 1 d . . .
H24A H 0.9281 0.6849 0.0030 0.048 Uiso 1 1 calc R A .
C25A C 0.7657(2) 0.68796(19) -0.02946(18) 0.0370(7) Uani 1 1 d . A .
H25A H 0.7777 0.7274 -0.0872 0.044 Uiso 1 1 calc R . .
C26A C 0.6597(2) 0.65595(18) 0.00053(16) 0.0310(6) Uani 1 1 d . . .
H26A H 0.5990 0.6739 -0.0367 0.037 Uiso 1 1 calc R A .
C27A C 0.1976(2) 0.53728(19) 0.12077(17) 0.0312(6) Uani 1 1 d . . .
H27A H 0.1688 0.4734 0.1462 0.047 Uiso 1 1 calc R A .
H27B H 0.1894 0.5506 0.0555 0.047 Uiso 1 1 calc R . .
H27C H 0.1532 0.5914 0.1520 0.047 Uiso 1 1 calc R . .
S1B S 0.68173(5) 0.85559(4) 0.13833(4) 0.02552(15) Uani 1 1 d . A .
S2B S 0.92723(5) 0.89429(4) 0.43934(4) 0.02627(15) Uani 1 1 d . A .
F1B F 0.68145(12) 1.24140(11) 0.09520(10) 0.0388(4) Uani 1 1 d . A .
F2B F 0.85370(13) 1.20090(11) 0.02932(9) 0.0374(4) Uani 1 1 d . A .
F3B F 0.75576(12) 1.32014(10) 0.22106(9) 0.0332(3) Uani 1 1 d . . .
F4B F 0.88757(12) 1.35224(9) 0.10765(9) 0.0309(3) Uani 1 1 d . . .
F5B F 0.93557(12) 1.24217(10) 0.29632(9) 0.0311(3) Uani 1 1 d . A .
F6B F 1.03139(11) 1.20266(10) 0.16910(9) 0.0316(3) Uani 1 1 d . A .
C1B C 0.78579(19) 0.92806(17) 0.15166(15) 0.0233(5) Uani 1 1 d . A .
C2B C 0.73824(19) 1.02516(17) 0.15840(14) 0.0217(5) Uani 1 1 d . . .
C3B C 0.6177(8) 1.0417(7) 0.1512(6) 0.013(2) Uiso 0.686(14) 1 d P A 3
H3B H 0.5726 1.1050 0.1531 0.016 Uiso 0.686(14) 1 calc PR A 3
C19B C 1.0388(6) 1.0095(5) 0.3147(5) 0.016(2) Uiso 0.686(14) 1 d P A 3
H19B H 1.0982 1.0422 0.2777 0.020 Uiso 0.686(14) 1 calc PR A 3
N3B N 0.622(2) 1.0368(17) 0.1545(15) 0.046(7) Uiso 0.314(14) 1 d P A 4
N19B N 1.0214(11) 1.0092(10) 0.3189(9) 0.024(4) Uiso 0.314(14) 1 d P A 4
C4B C 0.5755(2) 0.95662(17) 0.14133(15) 0.0226(5) Uani 1 1 d . . .
C5B C 0.45550(19) 0.94682(17) 0.13034(15) 0.0236(5) Uani 1 1 d . A .
C6B C 0.3815(2) 1.03271(19) 0.10438(16) 0.0301(6) Uani 1 1 d . . .
H6B H 0.4092 1.0965 0.0938 0.036 Uiso 1 1 calc R A .
C7B C 0.2688(2) 1.0254(2) 0.09408(17) 0.0349(6) Uani 1 1 d . A .
H7B H 0.2191 1.0843 0.0771 0.042 Uiso 1 1 calc R . .
C8B C 0.2280(2) 0.9340(2) 0.10814(18) 0.0400(7) Uani 1 1 d . . .
H8B H 0.1501 0.9294 0.1012 0.048 Uiso 1 1 calc R A .
C9B C 0.3000(2) 0.8487(2) 0.1324(2) 0.0432(7) Uani 1 1 d . A .
H9B H 0.2719 0.7851 0.1412 0.052 Uiso 1 1 calc R . .
C10B C 0.4130(2) 0.85494(19) 0.14396(18) 0.0343(6) Uani 1 1 d . . .
H10B H 0.4618 0.7957 0.1614 0.041 Uiso 1 1 calc R A .
C11B C 0.9090(2) 0.88353(19) 0.15100(18) 0.0339(6) Uani 1 1 d . . .
H11D H 0.9592 0.9367 0.1326 0.051 Uiso 1 1 calc R A .
H11E H 0.9262 0.8341 0.1077 0.051 Uiso 1 1 calc R . .
H11F H 0.9223 0.8507 0.2122 0.051 Uiso 1 1 calc R . .
C12B C 0.80099(18) 1.10702(16) 0.17232(15) 0.0205(5) Uani 1 1 d . A .
C13B C 0.7894(2) 1.20675(18) 0.11283(16) 0.0254(5) Uani 1 1 d . . .
C14B C 0.83952(19) 1.27749(17) 0.16279(15) 0.0226(5) Uani 1 1 d . A .
C15B C 0.92478(19) 1.20681(17) 0.21771(15) 0.0214(5) Uani 1 1 d . . .
C16B C 0.87690(18) 1.10824(16) 0.23195(14) 0.0191(5) Uani 1 1 d . A .
C17B C 0.8454(2) 0.97415(16) 0.36594(15) 0.0226(5) Uani 1 1 d . A .
C18B C 0.91615(19) 1.03027(16) 0.30391(14) 0.0191(5) Uani 1 1 d . . .
C20B C 1.0548(2) 0.93628(16) 0.38573(15) 0.0238(5) Uani 1 1 d . . .
C21B C 1.1664(2) 0.89500(16) 0.41606(15) 0.0231(5) Uani 1 1 d . A .
C22B C 1.2689(2) 0.91802(19) 0.36371(17) 0.0333(6) Uani 1 1 d . . .
H22B H 1.2662 0.9598 0.3070 0.040 Uiso 1 1 calc R A .
C23B C 1.3738(2) 0.8811(2) 0.39296(18) 0.0378(7) Uani 1 1 d . A .
H23B H 1.4425 0.8980 0.3565 0.045 Uiso 1 1 calc R . .
C24B C 1.3803(2) 0.8193(2) 0.47512(18) 0.0364(6) Uani 1 1 d . . .
H24B H 1.4529 0.7939 0.4950 0.044 Uiso 1 1 calc R A .
C25B C 1.2801(2) 0.79522(18) 0.52755(17) 0.0329(6) Uani 1 1 d . A .
H25B H 1.2838 0.7529 0.5839 0.039 Uiso 1 1 calc R . .
C26B C 1.1740(2) 0.83220(17) 0.49876(15) 0.0278(6) Uani 1 1 d . . .
H26B H 1.1056 0.8148 0.5355 0.033 Uiso 1 1 calc R A .
C27B C 0.7177(2) 0.97606(18) 0.37852(16) 0.0292(6) Uani 1 1 d . . .
H27D H 0.6824 1.0419 0.3533 0.044 Uiso 1 1 calc R A .
H27E H 0.6906 0.9634 0.4437 0.044 Uiso 1 1 calc R . .
H27F H 0.6961 0.9241 0.3469 0.044 Uiso 1 1 calc R . .

loop_
_atom_site_aniso_label
_atom_site_aniso_U_11
_atom_site_aniso_U_22
_atom_site_aniso_U_33
_atom_site_aniso_U_23
_atom_site_aniso_U_13
_atom_site_aniso_U_12
S1A 0.0221(3) 0.0300(3) 0.0404(4) -0.0172(3) -0.0024(3) -0.0022(3)
S2A 0.0392(4) 0.0223(3) 0.0220(3) 0.0021(2) -0.0060(3) -0.0037(3)
F1A 0.0315(9) 0.0347(9) 0.0636(11) 0.0066(8) -0.0149(8) -0.0154(7)
F2A 0.0646(11) 0.0477(10) 0.0205(8) 0.0007(7) -0.0039(7) -0.0131(8)
F3A 0.0690(12) 0.0387(10) 0.0492(10) -0.0157(8) -0.0053(9) -0.0165(8)
F4A 0.0475(10) 0.0366(9) 0.0572(11) 0.0232(8) -0.0015(8) 0.0031(8)
F5A 0.0608(11) 0.0279(8) 0.0368(9) -0.0023(7) 0.0112(8) 0.0123(7)
F6A 0.0297(8) 0.0415(9) 0.0537(10) 0.0136(7) -0.0194(7) -0.0044(7)
C1A 0.0195(12) 0.0302(13) 0.0251(13) -0.0099(10) -0.0028(10) -0.0025(10)
C2A 0.0202(13) 0.0308(14) 0.0189(12) -0.0068(10) -0.0028(9) -0.0042(10)
C4A 0.0249(13) 0.0288(13) 0.0218(12) -0.0059(10) -0.0026(10) -0.0049(11)
C5A 0.0213(13) 0.0338(14) 0.0225(12) -0.0091(10) -0.0030(10) -0.0041(10)
C6A 0.0334(16) 0.0388(16) 0.0372(15) -0.0018(12) -0.0091(12) -0.0089(12)
C7A 0.0340(16) 0.0524(19) 0.0401(16) -0.0002(14) -0.0075(13) -0.0206(14)
C8A 0.0200(14) 0.062(2) 0.0362(15) -0.0116(14) -0.0053(12) -0.0064(13)
C9A 0.0276(15) 0.0434(16) 0.0337(15) -0.0103(12) -0.0058(12) 0.0024(12)
C10A 0.0241(14) 0.0355(15) 0.0276(13) -0.0093(11) -0.0021(10) -0.0033(11)
C11A 0.0241(14) 0.0343(15) 0.0403(15) -0.0167(12) -0.0048(11) -0.0047(11)
C12A 0.0218(12) 0.0240(12) 0.0169(11) -0.0041(9) -0.0070(9) -0.0062(10)
C13A 0.0246(13) 0.0311(14) 0.0227(13) 0.0014(10) -0.0071(10) -0.0102(11)
C14A 0.0372(16) 0.0269(14) 0.0328(15) 0.0032(11) -0.0095(12) -0.0046(11)
C15A 0.0248(13) 0.0259(13) 0.0230(13) -0.0022(10) -0.0004(10) 0.0008(10)
C16A 0.0203(12) 0.0225(12) 0.0188(12) -0.0046(9) -0.0067(9) -0.0036(9)
C17A 0.0295(14) 0.0185(12) 0.0218(12) -0.0050(10) -0.0038(10) -0.0010(10)
C18A 0.0238(13) 0.0174(12) 0.0178(12) -0.0056(9) -0.0006(9) -0.0020(9)
C20A 0.0334(14) 0.0197(12) 0.0157(12) -0.0055(9) -0.0005(10) -0.0025(10)
C21A 0.0372(15) 0.0185(12) 0.0204(12) -0.0062(10) 0.0013(11) -0.0050(10)
C22A 0.0383(16) 0.0247(13) 0.0274(14) -0.0057(11) 0.0026(11) -0.0011(11)
C23A 0.0329(16) 0.0373(16) 0.0457(17) -0.0158(13) -0.0019(13) -0.0003(12)
C24A 0.0438(17) 0.0370(16) 0.0399(17) -0.0157(13) 0.0133(14) -0.0132(13)
C25A 0.0546(19) 0.0310(15) 0.0253(14) -0.0082(11) 0.0120(13) -0.0164(13)
C26A 0.0478(17) 0.0249(13) 0.0215(13) -0.0060(10) 0.0010(11) -0.0109(12)
C27A 0.0362(15) 0.0309(14) 0.0266(14) -0.0012(11) -0.0105(11) 0.0000(11)
S1B 0.0221(3) 0.0254(3) 0.0316(3) -0.0102(3) -0.0045(3) -0.0036(2)
S2B 0.0369(4) 0.0195(3) 0.0211(3) 0.0018(2) -0.0030(3) -0.0036(3)
F1B 0.0317(8) 0.0344(8) 0.0508(10) 0.0083(7) -0.0227(7) -0.0023(7)
F2B 0.0528(10) 0.0417(9) 0.0189(7) -0.0019(6) -0.0031(7) -0.0126(7)
F3B 0.0317(8) 0.0307(8) 0.0344(8) -0.0051(6) -0.0003(6) 0.0040(6)
F4B 0.0364(8) 0.0232(7) 0.0309(8) 0.0078(6) -0.0055(6) -0.0065(6)
F5B 0.0465(9) 0.0263(8) 0.0251(7) -0.0008(6) -0.0148(6) -0.0126(6)
F6B 0.0215(7) 0.0328(8) 0.0367(8) 0.0088(6) -0.0020(6) -0.0052(6)
C1B 0.0214(13) 0.0286(13) 0.0222(12) -0.0054(10) -0.0035(10) -0.0074(10)
C2B 0.0208(13) 0.0277(13) 0.0179(12) -0.0052(10) -0.0045(9) -0.0034(10)
C4B 0.0254(13) 0.0245(13) 0.0195(12) -0.0068(10) -0.0025(10) -0.0050(10)
C5B 0.0225(13) 0.0316(14) 0.0191(12) -0.0105(10) -0.0035(10) -0.0028(10)
C6B 0.0294(14) 0.0325(14) 0.0287(14) -0.0078(11) -0.0021(11) -0.0024(11)
C7B 0.0278(15) 0.0451(17) 0.0304(14) -0.0095(12) -0.0043(11) 0.0065(12)
C8B 0.0207(14) 0.062(2) 0.0423(16) -0.0280(15) -0.0027(12) -0.0007(13)
C9B 0.0298(15) 0.0427(17) 0.065(2) -0.0294(15) -0.0040(14) -0.0098(13)
C10B 0.0281(15) 0.0314(15) 0.0472(17) -0.0178(12) -0.0059(12) -0.0022(11)
C11B 0.0266(14) 0.0340(15) 0.0433(16) -0.0146(12) -0.0058(12) 0.0006(11)
C12B 0.0164(12) 0.0229(12) 0.0218(12) -0.0049(10) -0.0004(9) 0.0001(9)
C13B 0.0230(13) 0.0288(13) 0.0241(13) 0.0003(10) -0.0075(10) -0.0014(10)
C14B 0.0238(13) 0.0208(12) 0.0212(12) 0.0002(10) 0.0011(10) -0.0019(10)
C15B 0.0193(12) 0.0263(13) 0.0193(12) -0.0011(10) -0.0031(9) -0.0060(10)
C16B 0.0184(12) 0.0196(12) 0.0178(11) -0.0027(9) 0.0006(9) 0.0001(9)
C17B 0.0304(14) 0.0183(12) 0.0196(12) -0.0046(10) -0.0037(10) -0.0019(10)
C18B 0.0252(13) 0.0156(11) 0.0175(11) -0.0046(9) -0.0043(9) -0.0008(9)
C20B 0.0368(15) 0.0173(12) 0.0186(12) -0.0044(10) -0.0035(10) -0.0051(10)
C21B 0.0345(14) 0.0187(12) 0.0169(12) -0.0050(9) -0.0052(10) -0.0015(10)
C22B 0.0436(17) 0.0322(15) 0.0237(13) -0.0005(11) -0.0044(12) -0.0062(12)
C23B 0.0343(16) 0.0463(17) 0.0341(15) -0.0072(13) -0.0042(12) -0.0070(13)
C24B 0.0405(17) 0.0362(15) 0.0353(15) -0.0102(12) -0.0140(13) 0.0010(12)
C25B 0.0500(18) 0.0270(14) 0.0220(13) -0.0041(11) -0.0129(12) 0.0042(12)
C26B 0.0390(15) 0.0231(13) 0.0211(13) -0.0038(10) -0.0043(11) -0.0010(11)
C27B 0.0317(14) 0.0296(14) 0.0259(13) -0.0038(11) 0.0026(11) -0.0077(11)

loop_
_atom_type_symbol
_atom_type_description
_atom_type_scat_dispersion_real
_atom_type_scat_dispersion_imag
_atom_type_scat_source
C C 0.0033 0.0016 'International Tables Vol C Tables 4.2.6.8 and 6.1.1.4'
H H 0.0000 0.0000 'International Tables Vol C Tables 4.2.6.8 and 6.1.1.4'
N N 0.0061 0.0033 'International Tables Vol C Tables 4.2.6.8 and 6.1.1.4'
F F 0.0171 0.0103 'International Tables Vol C Tables 4.2.6.8 and 6.1.1.4'
S S 0.1246 0.1234 'International Tables Vol C Tables 4.2.6.8 and 6.1.1.4'

loop_
_geom_angle_atom_site_label_1
_geom_angle_atom_site_label_2
_geom_angle_atom_site_label_3
_geom_angle
C1A S1A C4A 92.40(11)
C17A S2A C20A 92.80(11)
C2A C1A C11A 129.7(2)
C2A C1A S1A 110.13(18)
C11A C1A S1A 120.07(18)
C1A C2A N3A 110.7(7)
C1A C2A C3A 114.5(4)
N3A C2A C3A 6.0(9)
C1A C2A C12A 124.0(2)
N3A C2A C12A 125.3(7)
C3A C2A C12A 121.4(4)
C4A C3A C2A 111.6(7)
C20A C19A C18A 109.7(5)
C4A N3A C2A 117.6(13)
C18A N19A C20A 120.5(9)
N3A C4A C3A 5.4(10)
N3A C4A C5A 129.4(9)
C3A C4A C5A 127.2(4)
N3A C4A S1A 109.0(8)
C3A C4A S1A 111.2(4)
C5A C4A S1A 121.53(18)
C10A C5A C6A 118.4(2)
C10A C5A C4A 121.6(2)
C6A C5A C4A 119.9(2)
C7A C6A C5A 120.6(3)
C6A C7A C8A 120.1(3)
C9A C8A C7A 120.0(2)
C8A C9A C10A 120.1(2)
C9A C10A C5A 120.7(2)
C16A C12A C2A 129.5(2)
C16A C12A C13A 110.1(2)
C2A C12A C13A 120.3(2)
F1A C13A F2A 106.05(19)
F1A C13A C12A 114.01(19)
F2A C13A C12A 111.09(19)
F1A C13A C14A 111.3(2)
F2A C13A C14A 108.98(19)
C12A C13A C14A 105.37(19)
F4A C14A F3A 106.1(2)
F4A C14A C15A 114.7(2)
F3A C14A C15A 108.4(2)
F4A C14A C13A 114.6(2)
F3A C14A C13A 108.8(2)
C15A C14A C13A 104.05(19)
F5A C15A F6A 105.54(18)
F5A C15A C16A 113.36(19)
F6A C15A C16A 111.80(19)
F5A C15A C14A 111.5(2)
F6A C15A C14A 109.42(19)
C16A C15A C14A 105.28(19)
C12A C16A C18A 130.5(2)
C12A C16A C15A 110.3(2)
C18A C16A C15A 119.16(19)
C18A C17A C27A 130.4(2)
C18A C17A S2A 110.05(17)
C27A C17A S2A 119.51(17)
N19A C18A C17A 111.7(6)
N19A C18A C16A 122.9(6)
C17A C18A C16A 125.3(2)
N19A C18A C19A 2.2(8)
C17A C18A C19A 113.9(3)
C16A C18A C19A 120.7(3)
C19A C20A N19A 8.6(7)
C19A C20A C21A 125.4(4)
N19A C20A C21A 134.0(6)
C19A C20A S2A 113.5(4)
N19A C20A S2A 104.9(5)
C21A C20A S2A 121.03(17)
C22A C21A C26A 118.1(2)
C22A C21A C20A 120.6(2)
C26A C21A C20A 121.2(2)
C23A C22A C21A 120.4(2)
C24A C23A C22A 120.5(3)
C25A C24A C23A 119.7(3)
C26A C25A C24A 120.3(2)
C25A C26A C21A 121.0(3)
C1B S1B C4B 92.03(11)
C17B S2B C20B 92.85(11)
C2B C1B C11B 129.2(2)
C2B C1B S1B 110.34(17)
C11B C1B S1B 120.36(18)
N3B C2B C1B 111.8(10)
N3B C2B C3B 2.9(13)
C1B C2B C3B 113.7(4)
N3B C2B C12B 122.9(10)
C1B C2B C12B 125.3(2)
C3B C2B C12B 121.0(4)
C4B C3B C2B 111.9(6)
C20B C19B C18B 109.7(5)
C4B N3B C2B 117.0(16)
C18B N19B C20B 122.0(10)
N3B C4B C3B 3.8(13)
N3B C4B C5B 129.6(10)
C3B C4B C5B 126.4(4)
N3B C4B S1B 108.8(9)
C3B C4B S1B 112.0(4)
C5B C4B S1B 121.60(17)
C10B C5B C6B 118.3(2)
C10B C5B C4B 122.2(2)
C6B C5B C4B 119.4(2)
C7B C6B C5B 120.5(2)
C8B C7B C6B 120.4(2)
C7B C8B C9B 119.9(3)
C8B C9B C10B 120.4(3)
C5B C10B C9B 120.5(2)
C16B C12B C2B 129.5(2)
C16B C12B C13B 109.5(2)
C2B C12B C13B 120.93(19)
F1B C13B F2B 105.98(18)
F1B C13B C12B 114.78(19)
F2B C13B C12B 110.73(19)
F1B C13B C14B 111.88(19)
F2B C13B C14B 108.64(19)
C12B C13B C14B 104.79(18)
F4B C14B F3B 107.41(18)
F4B C14B C13B 114.13(19)
F3B C14B C13B 109.60(19)
F4B C14B C15B 113.67(18)
F3B C14B C15B 109.07(17)
C13B C14B C15B 102.84(18)
F5B C15B F6B 106.00(18)
F5B C15B C16B 113.80(18)
F6B C15B C16B 112.54(18)
F5B C15B C14B 111.05(18)
F6B C15B C14B 109.35(17)
C16B C15B C14B 104.13(18)
C12B C16B C18B 130.2(2)
C12B C16B C15B 110.70(19)
C18B C16B C15B 119.11(19)
C18B C17B C27B 130.7(2)
C18B C17B S2B 109.41(17)
C27B C17B S2B 119.87(17)
N19B C18B C17B 111.3(6)
N19B C18B C19B 4.0(8)
C17B C18B C19B 115.1(3)
N19B C18B C16B 123.6(6)
C17B C18B C16B 125.1(2)
C19B C18B C16B 119.8(3)
C19B C20B N19B 8.7(7)
C19B C20B C21B 125.1(4)
N19B C20B C21B 133.8(6)
C19B C20B S2B 113.0(4)
N19B C20B S2B 104.3(5)
C21B C20B S2B 121.90(17)
C22B C21B C26B 117.8(2)
C22B C21B C20B 120.9(2)
C26B C21B C20B 121.3(2)
C23B C22B C21B 121.0(2)
C22B C23B C24B 120.7(3)
C25B C24B C23B 119.2(3)
C24B C25B C26B 120.6(2)
C25B C26B C21B 120.8(2)

loop_
_geom_bond_atom_site_label_1
_geom_bond_atom_site_label_2
_geom_bond_distance
S1A C1A 1.725(2)
S1A C4A 1.740(2)
S2A C17A 1.717(2)
S2A C20A 1.729(2)
F1A C13A 1.345(3)
F2A C13A 1.358(3)
F3A C14A 1.373(3)
F4A C14A 1.333(3)
F5A C15A 1.351(3)
F6A C15A 1.365(3)
C1A C2A 1.375(3)
C1A C11A 1.491(3)
C2A N3A 1.409(19)
C2A C3A 1.422(9)
C2A C12A 1.466(3)
C3A C4A 1.377(9)
C19A C20A 1.346(7)
C19A C18A 1.483(7)
N3A C4A 1.297(18)
N19A C18A 1.282(13)
N19A C20A 1.383(13)
C4A C5A 1.464(3)
C5A C10A 1.392(3)
C5A C6A 1.396(3)
C6A C7A 1.380(4)
C7A C8A 1.385(4)
C8A C9A 1.375(4)
C9A C10A 1.383(3)
C12A C16A 1.354(3)
C12A C13A 1.510(3)
C13A C14A 1.519(3)
C14A C15A 1.519(3)
C15A C16A 1.497(3)
C16A C18A 1.460(3)
C17A C18A 1.378(3)
C17A C27A 1.494(3)
C20A C21A 1.464(3)
C21A C22A 1.398(3)
C21A C26A 1.404(3)
C22A C23A 1.390(4)
C23A C24A 1.384(4)
C24A C25A 1.383(4)
C25A C26A 1.377(4)
S1B C1B 1.721(2)
S1B C4B 1.731(2)
S2B C17B 1.724(2)
S2B C20B 1.734(2)
F1B C13B 1.345(3)
F2B C13B 1.375(3)
F3B C14B 1.352(2)
F4B C14B 1.348(2)
F5B C15B 1.356(3)
F6B C15B 1.364(3)
C1B C2B 1.373(3)
C1B C11B 1.498(3)
C2B N3B 1.37(2)
C2B C3B 1.427(10)
C2B C12B 1.468(3)
C3B C4B 1.352(10)
C19B C20B 1.359(7)
C19B C18B 1.464(7)
N3B C4B 1.33(2)
N19B C18B 1.280(13)
N19B C20B 1.359(13)
C4B C5B 1.473(3)
C5B C10B 1.384(3)
C5B C6B 1.400(3)
C6B C7B 1.378(4)
C7B C8B 1.369(4)
C8B C9B 1.375(4)
C9B C10B 1.384(4)
C12B C16B 1.348(3)
C12B C13B 1.509(3)
C13B C14B 1.517(3)
C14B C15B 1.531(3)
C15B C16B 1.497(3)
C16B C18B 1.471(3)
C17B C18B 1.376(3)
C17B C27B 1.492(3)
C20B C21B 1.465(3)
C21B C22B 1.397(3)
C21B C26B 1.401(3)
C22B C23B 1.375(4)
C23B C24B 1.387(4)
C24B C25B 1.378(4)
C25B C26B 1.386(3)

loop_
_geom_torsion_atom_site_label_1
_geom_torsion_atom_site_label_2
_geom_torsion_atom_site_label_3
_geom_torsion_atom_site_label_4
_geom_torsion
C4A S1A C1A C2A -0.64(18)
C4A S1A C1A C11A -178.2(2)
C11A C1A C2A N3A -179.3(8)
S1A C1A C2A N3A 3.4(8)
C11A C1A C2A C3A 175.7(4)
S1A C1A C2A C3A -1.5(4)
C11A C1A C2A C12A -1.8(4)
S1A C1A C2A C12A -179.00(17)
C1A C2A C3A C4A 3.6(7)
N3A C2A C3A C4A -47(10)
C12A C2A C3A C4A -178.9(4)
C1A C2A N3A C4A -5.9(15)
C3A C2A N3A C4A 125(11)
C12A C2A N3A C4A 176.6(7)
C2A N3A C4A C3A -110(14)
C2A N3A C4A C5A -177.4(6)
C2A N3A C4A S1A 5.2(14)
C2A C3A C4A N3A 62(13)
C2A C3A C4A C5A 179.0(3)
C2A C3A C4A S1A -4.0(7)
C1A S1A C4A N3A -2.5(8)
C1A S1A C4A C3A 2.7(4)
C1A S1A C4A C5A 179.9(2)
N3A C4A C5A C10A -148.7(10)
C3A C4A C5A C10A -154.9(5)
S1A C4A C5A C10A 28.3(3)
N3A C4A C5A C6A 30.9(10)
C3A C4A C5A C6A 24.7(6)
S1A C4A C5A C6A -152.0(2)
C10A C5A C6A C7A 0.2(4)
C4A C5A C6A C7A -179.5(2)
C5A C6A C7A C8A -1.2(4)
C6A C7A C8A C9A 1.5(4)
C7A C8A C9A C10A -0.8(4)
C8A C9A C10A C5A -0.3(4)
C6A C5A C10A C9A 0.6(4)
C4A C5A C10A C9A -179.8(2)
C1A C2A C12A C16A -43.3(4)
N3A C2A C12A C16A 133.9(9)
C3A C2A C12A C16A 139.4(5)
C1A C2A C12A C13A 132.6(2)
N3A C2A C12A C13A -50.2(9)
C3A C2A C12A C13A -44.7(5)
C16A C12A C13A F1A -132.1(2)
C2A C12A C13A F1A 51.3(3)
C16A C12A C13A F2A 108.1(2)
C2A C12A C13A F2A -68.5(3)
C16A C12A C13A C14A -9.7(2)
C2A C12A C13A C14A 173.63(19)
F1A C13A C14A F4A -90.5(3)
F2A C13A C14A F4A 26.1(3)
C12A C13A C14A F4A 145.4(2)
F1A C13A C14A F3A 28.1(3)
F2A C13A C14A F3A 144.72(19)
C12A C13A C14A F3A -96.0(2)
F1A C13A C14A C15A 143.46(19)
F2A C13A C14A C15A -99.9(2)
C12A C13A C14A C15A 19.4(2)
F4A C14A C15A F5A 88.7(3)
F3A C14A C15A F5A -29.6(3)
C13A C14A C15A F5A -145.26(19)
F4A C14A C15A F6A -27.6(3)
F3A C14A C15A F6A -145.99(19)
C13A C14A C15A F6A 98.4(2)
F4A C14A C15A C16A -147.9(2)
F3A C14A C15A C16A 93.7(2)
C13A C14A C15A C16A -21.9(2)
C2A C12A C16A C18A -9.3(4)
C13A C12A C16A C18A 174.5(2)
C2A C12A C16A C15A 171.7(2)
C13A C12A C16A C15A -4.6(3)
F5A C15A C16A C12A 139.2(2)
F6A C15A C16A C12A -101.7(2)
C14A C15A C16A C12A 17.0(3)
F5A C15A C16A C18A -40.0(3)
F6A C15A C16A C18A 79.2(3)
C14A C15A C16A C18A -162.1(2)
C20A S2A C17A C18A -0.76(17)
C20A S2A C17A C27A -179.91(19)
C20A N19A C18A C17A -0.1(12)
C20A N19A C18A C16A 176.5(6)
C20A N19A C18A C19A 178(100)
C27A C17A C18A N19A 179.6(6)
S2A C17A C18A N19A 0.6(6)
C27A C17A C18A C16A 3.2(4)
S2A C17A C18A C16A -175.86(18)
C27A C17A C18A C19A 179.6(3)
S2A C17A C18A C19A 0.5(3)
C12A C16A C18A N19A 140.7(7)
C15A C16A C18A N19A -40.4(7)
C12A C16A C18A C17A -43.2(4)
C15A C16A C18A C17A 135.7(2)
C12A C16A C18A C19A 140.6(4)
C15A C16A C18A C19A -40.4(4)
C20A C19A C18A N19A -2(21)
C20A C19A C18A C17A 0.1(5)
C20A C19A C18A C16A 176.7(3)
C18A C19A C20A N19A 0(5)
C18A C19A C20A C21A -179.6(3)
C18A C19A C20A S2A -0.7(5)
C18A N19A C20A C19A -179(6)
C18A N19A C20A C21A -179.5(5)
C18A N19A C20A S2A -0.5(11)
C17A S2A C20A C19A 0.8(3)
C17A S2A C20A N19A 0.7(5)
C17A S2A C20A C21A 179.84(19)
C19A C20A C21A C22A -13.2(5)
N19A C20A C21A C22A -13.2(8)
S2A C20A C21A C22A 167.96(17)
C19A C20A C21A C26A 166.3(4)
N19A C20A C21A C26A 166.4(7)
S2A C20A C21A C26A -12.5(3)
C26A C21A C22A C23A -1.2(3)
C20A C21A C22A C23A 178.3(2)
C21A C22A C23A C24A 0.5(4)
C22A C23A C24A C25A 0.3(4)
C23A C24A C25A C26A -0.4(4)
C24A C25A C26A C21A -0.4(4)
C22A C21A C26A C25A 1.2(3)
C20A C21A C26A C25A -178.4(2)
C4B S1B C1B C2B 0.30(18)
C4B S1B C1B C11B -177.4(2)
C11B C1B C2B N3B 178.7(10)
S1B C1B C2B N3B 1.2(10)
C11B C1B C2B C3B 176.4(4)
S1B C1B C2B C3B -1.1(4)
C11B C1B C2B C12B -4.0(4)
S1B C1B C2B C12B 178.56(18)
N3B C2B C3B C4B -45(26)
C1B C2B C3B C4B 1.5(7)
C12B C2B C3B C4B -178.1(4)
C1B C2B N3B C4B -2.7(19)
C3B C2B N3B C4B 131(27)
C12B C2B N3B C4B 179.8(9)
C2B N3B C4B C3B -143(21)
C2B N3B C4B C5B -177.2(8)
C2B N3B C4B S1B 2.9(18)
C2B C3B C4B N3B 34(20)
C2B C3B C4B C5B -178.8(3)
C2B C3B C4B S1B -1.2(7)
C1B S1B C4B N3B -1.7(10)
C1B S1B C4B C3B 0.6(4)
C1B S1B C4B C5B 178.29(19)
N3B C4B C5B C10B -160.4(12)
C3B C4B C5B C10B -163.1(5)
S1B C4B C5B C10B 19.5(3)
N3B C4B C5B C6B 20.2(13)
C3B C4B C5B C6B 17.6(5)
S1B C4B C5B C6B -159.80(18)
C10B C5B C6B C7B 0.9(3)
C4B C5B C6B C7B -179.7(2)
C5B C6B C7B C8B -0.7(4)
C6B C7B C8B C9B -0.2(4)
C7B C8B C9B C10B 0.9(4)
C6B C5B C10B C9B -0.2(4)
C4B C5B C10B C9B -179.6(2)
C8B C9B C10B C5B -0.7(4)
N3B C2B C12B C16B 130.6(11)
C1B C2B C12B C16B -46.5(4)
C3B C2B C12B C16B 133.1(4)
N3B C2B C12B C13B -52.2(11)
C1B C2B C12B C13B 130.7(2)
C3B C2B C12B C13B -49.7(5)
C16B C12B C13B F1B -139.9(2)
C2B C12B C13B F1B 42.4(3)
C16B C12B C13B F2B 100.2(2)
C2B C12B C13B F2B -77.5(2)
C16B C12B C13B C14B -16.7(2)
C2B C12B C13B C14B 165.53(19)
F1B C13B C14B F4B -84.9(2)
F2B C13B C14B F4B 31.7(2)
C12B C13B C14B F4B 150.12(18)
F1B C13B C14B F3B 35.6(2)
F2B C13B C14B F3B 152.25(17)
C12B C13B C14B F3B -89.4(2)
F1B C13B C14B C15B 151.50(18)
F2B C13B C14B C15B -91.8(2)
C12B C13B C14B C15B 26.5(2)
F4B C14B C15B F5B 86.3(2)
F3B C14B C15B F5B -33.5(2)
C13B C14B C15B F5B -149.81(18)
F4B C14B C15B F6B -30.3(3)
F3B C14B C15B F6B -150.16(18)
C13B C14B C15B F6B 93.6(2)
F4B C14B C15B C16B -150.83(18)
F3B C14B C15B C16B 89.3(2)
C13B C14B C15B C16B -26.9(2)
C2B C12B C16B C18B -3.2(4)
C13B C12B C16B C18B 179.3(2)
C2B C12B C16B C15B 176.5(2)
C13B C12B C16B C15B -0.9(3)
F5B C15B C16B C12B 139.10(19)
F6B C15B C16B C12B -100.3(2)
C14B C15B C16B C12B 18.0(2)
F5B C15B C16B C18B -41.1(3)
F6B C15B C16B C18B 79.5(2)
C14B C15B C16B C18B -162.17(18)
C20B S2B C17B C18B -0.40(17)
C20B S2B C17B C27B -178.46(19)
C20B N19B C18B C17B 3.2(12)
C20B N19B C18B C19B -159(12)
C20B N19B C18B C16B -179.6(6)
C27B C17B C18B N19B 176.5(6)
S2B C17B C18B N19B -1.3(6)
C27B C17B C18B C19B 177.8(3)
S2B C17B C18B C19B 0.0(4)
C27B C17B C18B C16B -0.7(4)
S2B C17B C18B C16B -178.47(17)
C20B C19B C18B N19B 19(11)
C20B C19B C18B C17B 0.5(5)
C20B C19B C18B C16B 179.1(3)
C12B C16B C18B N19B 136.9(7)
C15B C16B C18B N19B -42.8(7)
C12B C16B C18B C17B -46.3(4)
C15B C16B C18B C17B 134.0(2)
C12B C16B C18B C19B 135.3(4)
C15B C16B C18B C19B -44.4(4)
C18B C19B C20B N19B -8(5)
C18B C19B C20B C21B 179.2(3)
C18B C19B C20B S2B -0.8(5)
C18B N19B C20B C19B 170(6)
C18B N19B C20B C21B 178.0(5)
C18B N19B C20B S2B -3.3(11)
C17B S2B C20B C19B 0.7(3)
C17B S2B C20B N19B 1.8(6)
C17B S2B C20B C21B -179.26(19)
C19B C20B C21B C22B -10.2(5)
N19B C20B C21B C22B -11.7(8)
S2B C20B C21B C22B 169.74(19)
C19B C20B C21B C26B 169.1(4)
N19B C20B C21B C26B 167.6(8)
S2B C20B C21B C26B -11.0(3)
C26B C21B C22B C23B -0.7(4)
C20B C21B C22B C23B 178.6(2)
C21B C22B C23B C24B 0.4(4)
C22B C23B C24B C25B -0.1(4)
C23B C24B C25B C26B 0.0(4)
C24B C25B C26B C21B -0.2(4)
C22B C21B C26B C25B 0.6(3)
C20B C21B C26B C25B -178.7(2)
